data_4337665
loop_
_publ_author_name
'Xiao, Bin'
'Gesing, Thorsten M.'
'Kegler, Philip'
'Modolo, Giuseppe'
'Bosbach, Dirk'
'Schlenz, Hartmut'
'Suleimanov, Evgeny V.'
'Alekseev, Evgeny V.'

_publ_section_title
;
 High-temperature phase transitions, spectroscopic properties, and
 dimensionality reduction in rubidium thorium molybdate family.
;
_journal_issue 6
_journal_name_full 'Inorganic chemistry'
_journal_page_first 3088
_journal_page_last 3098
_journal_paper_doi 10.1021/ic403003f
_journal_volume 53
_journal_year 2014
_chemical_formula_sum 'Mo6 O24 Rb8 Th'
_chemical_formula_weight 1875.44
_chemical_name_systematic
;
 ?
;
_space_group_IT_number 15
_symmetry_cell_setting monoclinic
_symmetry_space_group_name_Hall '-C 2yc'
_symmetry_space_group_name_H-M 'C 1 2/c 1'
_atom_sites_solution_primary direct
_atom_sites_solution_secondary difmap
_audit_creation_method SHELXL-97
_cell_angle_alpha 90.00
_cell_angle_beta 103.417(3)
_cell_angle_gamma 90.00
_cell_formula_units_Z 4
_cell_length_a 10.7163(3)
_cell_length_b 18.0594(4)
_cell_length_c 14.9941(4)
_cell_measurement_reflns_used 4851
_cell_measurement_temperature 293(2)
_cell_measurement_theta_max 32.4886
_cell_measurement_theta_min 3.2125
_cell_volume 2822.61(13)
_computing_cell_refinement
;
 ?
;
_computing_data_collection
;
 ?
;
_computing_data_reduction
;
 ?
;
_computing_structure_refinement 'SHELXL-97 (Sheldrick, 1997)'
_computing_structure_solution 'SHELXS-97 (Sheldrick, 1990)'
_diffrn_ambient_temperature 293(2)
_diffrn_detector_area_resol_mean 15.9834
_diffrn_measured_fraction_theta_full 0.999
_diffrn_measured_fraction_theta_max 0.999
_diffrn_measurement_device_type 'SuperNova, Dual, Cu at zero, Eos'
_diffrn_measurement_method '\w scans'
_diffrn_radiation_monochromator graphite
_diffrn_radiation_source 'fine-focus sealed tube'
_diffrn_radiation_type MoK\a
_diffrn_radiation_wavelength 0.71073
_diffrn_reflns_av_R_equivalents 0.0372
_diffrn_reflns_av_sigmaI/netI 0.0376
_diffrn_reflns_limit_h_max 14
_diffrn_reflns_limit_h_min -15
_diffrn_reflns_limit_k_max 25
_diffrn_reflns_limit_k_min -25
_diffrn_reflns_limit_l_max 21
_diffrn_reflns_limit_l_min -18
_diffrn_reflns_number 13096
_diffrn_reflns_theta_full 30.51
_diffrn_reflns_theta_max 30.51
_diffrn_reflns_theta_min 3.22
_exptl_absorpt_coefficient_mu 21.623
_exptl_absorpt_correction_T_max 1.00000
_exptl_absorpt_correction_T_min 0.58084
_exptl_absorpt_correction_type multi-scan
_exptl_absorpt_process_details
;
 ?
;
_exptl_crystal_colour
;
 ?
;
_exptl_crystal_density_diffrn 4.413
_exptl_crystal_density_method 'not measured'
_exptl_crystal_description
;
 ?
;
_exptl_crystal_F_000 3320
_exptl_crystal_size_max 0.09
_exptl_crystal_size_mid 0.09
_exptl_crystal_size_min 0.08
_refine_diff_density_max 8.969
_refine_diff_density_min -4.373
_refine_diff_density_rms 0.365
_refine_ls_extinction_method none
_refine_ls_goodness_of_fit_ref 1.143
_refine_ls_matrix_type full
_refine_ls_number_parameters 178
_refine_ls_number_reflns 4304
_refine_ls_number_restraints 0
_refine_ls_restrained_S_all 1.143
_refine_ls_R_factor_all 0.0562
_refine_ls_R_factor_gt 0.0464
_refine_ls_shift/su_max 0.001
_refine_ls_shift/su_mean 0.000
_refine_ls_structure_factor_coef Fsqd
_refine_ls_weighting_details 'calc w=1/[\s^2^(Fo^2^)+(0.0361P)^2^+61.6473P] where P=(Fo^2^+2Fc^2^)/3'
_refine_ls_weighting_scheme calc
_refine_ls_wR_factor_gt 0.1109
_refine_ls_wR_factor_ref 0.1150
_reflns_number_gt 3723
_reflns_number_total 4304
_reflns_threshold_expression >2sigma(I)
_cod_data_source_file ic403003f_si_005.cif
_cod_data_source_block rb8thmo6o24
_cod_database_code 4337665

loop_
_symmetry_equiv_pos_as_xyz
'x, y, z'
'-x, y, -z+1/2'
'x+1/2, y+1/2, z'
'-x+1/2, y+1/2, -z+1/2'
'-x, -y, -z'
'x, -y, z-1/2'
'-x+1/2, -y+1/2, -z'
'x+1/2, -y+1/2, z-1/2'

loop_
_atom_site_label
_atom_site_type_symbol
_atom_site_fract_x
_atom_site_fract_y
_atom_site_fract_z
_atom_site_U_iso_or_equiv
_atom_site_adp_type
_atom_site_occupancy
_atom_site_symmetry_multiplicity
_atom_site_calc_flag
_atom_site_refinement_flags
Th1 Th 0.0000 0.26930(2) 0.2500 0.01158(11) Uani 1 2 d S
Mo1 Mo -0.20207(5) 0.08524(3) 0.15637(4) 0.01113(13) Uani 1 1 d .
Mo2 Mo 0.29245(6) 0.25090(3) 0.15012(4) 0.01022(13) Uani 1 1 d .
Mo3 Mo -0.19285(6) 0.40829(3) 0.14569(4) 0.01084(13) Uani 1 1 d .
Rb1 Rb 0.0000 -0.08618(6) 0.2500 0.0182(2) Uani 1 2 d S
Rb2 Rb 0.10690(7) 0.07771(4) 0.04985(5) 0.01947(17) Uani 1 1 d .
Rb3 Rb 0.10129(7) 0.42081(4) 0.04546(5) 0.01680(16) Uani 1 1 d .
Rb4 Rb -0.5000 0.08894(6) 0.2500 0.0189(2) Uani 1 2 d S
Rb5 Rb -0.41936(9) 0.25284(4) 0.04518(5) 0.02032(17) Uani 1 1 d .
O1 O -0.1350(5) 0.3871(3) 0.2651(3) 0.0198(11) Uani 1 1 d .
O2 O -0.1255(5) 0.3272(3) 0.1045(3) 0.0185(11) Uani 1 1 d .
O3 O -0.1265(5) 0.4874(3) 0.1088(3) 0.0167(10) Uani 1 1 d .
O4 O 0.3629(6) 0.2508(4) 0.2670(4) 0.0293(15) Uani 1 1 d .
O5 O -0.3588(5) 0.4081(3) 0.1047(4) 0.0171(11) Uani 1 1 d .
O6 O 0.1190(5) 0.2452(3) 0.1360(4) 0.0180(11) Uani 1 1 d .
O7 O 0.3394(5) 0.3308(3) 0.1005(4) 0.0216(12) Uani 1 1 d .
O8 O 0.3480(5) 0.1740(3) 0.1000(4) 0.0203(11) Uani 1 1 d .
O9 O -0.2049(7) 0.0487(4) 0.2633(4) 0.0362(16) Uani 1 1 d .
O10 O -0.1251(6) 0.0204(3) 0.1013(4) 0.0253(12) Uani 1 1 d .
O11 O -0.1195(6) 0.1741(3) 0.1685(4) 0.0311(14) Uani 1 1 d .
O12 O -0.3609(5) 0.0942(3) 0.0949(4) 0.0213(12) Uani 1 1 d .

loop_
_atom_site_aniso_label
_atom_site_aniso_U_11
_atom_site_aniso_U_22
_atom_site_aniso_U_33
_atom_site_aniso_U_23
_atom_site_aniso_U_13
_atom_site_aniso_U_12
Th1 0.01145(17) 0.01250(18) 0.01009(16) 0.000 0.00110(12) 0.000
Mo1 0.0100(3) 0.0109(3) 0.0114(3) -0.0021(2) 0.0002(2) -0.0007(2)
Mo2 0.0098(3) 0.0115(3) 0.0090(3) -0.0003(2) 0.0015(2) 0.0006(2)
Mo3 0.0104(3) 0.0103(3) 0.0104(3) 0.0022(2) -0.0004(2) -0.0014(2)
Rb1 0.0171(5) 0.0251(5) 0.0116(4) 0.000 0.0019(4) 0.000
Rb2 0.0211(4) 0.0198(4) 0.0170(3) 0.0014(3) 0.0034(3) -0.0019(3)
Rb3 0.0183(3) 0.0178(4) 0.0143(3) 0.0016(3) 0.0040(3) 0.0020(3)
Rb4 0.0147(5) 0.0277(6) 0.0132(4) 0.000 0.0011(4) 0.000
Rb5 0.0270(4) 0.0185(4) 0.0144(3) -0.0031(2) 0.0026(3) 0.0000(3)
O1 0.020(3) 0.026(3) 0.013(2) 0.004(2) 0.003(2) 0.006(2)
O2 0.025(3) 0.014(3) 0.015(2) -0.001(2) 0.003(2) 0.003(2)
O3 0.021(3) 0.015(3) 0.015(2) 0.001(2) 0.007(2) -0.001(2)
O4 0.031(3) 0.041(4) 0.013(3) 0.000(2) -0.001(2) -0.001(3)
O5 0.010(2) 0.017(3) 0.022(3) 0.001(2) 0.0011(19) 0.001(2)
O6 0.010(2) 0.019(3) 0.023(3) -0.004(2) 0.002(2) 0.000(2)
O7 0.022(3) 0.021(3) 0.021(3) 0.005(2) 0.002(2) -0.002(2)
O8 0.018(3) 0.020(3) 0.024(3) -0.004(2) 0.007(2) 0.006(2)
O9 0.041(4) 0.047(4) 0.018(3) 0.004(3) 0.001(3) 0.001(3)
O10 0.029(3) 0.022(3) 0.026(3) -0.005(2) 0.010(2) 0.004(3)
O11 0.027(3) 0.023(3) 0.041(3) -0.008(3) 0.003(3) -0.018(3)
O12 0.014(2) 0.024(3) 0.022(3) 0.001(2) -0.005(2) -0.004(2)

loop_
_atom_type_symbol
_atom_type_description
_atom_type_scat_dispersion_real
_atom_type_scat_dispersion_imag
_atom_type_scat_source
O O 0.0106 0.0060 'International Tables Vol C Tables 4.2.6.8 and 6.1.1.4'
Mo Mo -1.6832 0.6857 'International Tables Vol C Tables 4.2.6.8 and 6.1.1.4'
Rb Rb -0.9393 2.9676 'International Tables Vol C Tables 4.2.6.8 and 6.1.1.4'
Th Th -7.2400 8.8979 'International Tables Vol C Tables 4.2.6.8 and 6.1.1.4'

loop_
_geom_angle_atom_site_label_1
_geom_angle_atom_site_label_2
_geom_angle_atom_site_label_3
_geom_angle
_geom_angle_site_symmetry_1
_geom_angle_site_symmetry_3
O11 Th1 O11 84.1(3) 2 .
O11 Th1 O6 79.0(2) 2 2
O11 Th1 O6 85.5(2) . 2
O11 Th1 O6 85.5(2) 2 .
O11 Th1 O6 79.0(2) . .
O6 Th1 O6 159.1(3) 2 .
O11 Th1 O2 152.5(2) 2 .
O11 Th1 O2 74.4(2) . .
O6 Th1 O2 115.40(18) 2 .
O6 Th1 O2 73.87(18) . .
O11 Th1 O2 74.4(2) 2 2
O11 Th1 O2 152.5(2) . 2
O6 Th1 O2 73.87(18) 2 2
O6 Th1 O2 115.40(18) . 2
O2 Th1 O2 130.8(2) . 2
O11 Th1 O1 143.9(2) 2 .
O11 Th1 O1 113.6(2) . .
O6 Th1 O1 71.89(17) 2 .
O6 Th1 O1 127.33(17) . .
O2 Th1 O1 62.63(16) . .
O2 Th1 O1 77.37(17) 2 .
O11 Th1 O1 113.6(2) 2 2
O11 Th1 O1 143.9(2) . 2
O6 Th1 O1 127.33(17) 2 2
O6 Th1 O1 71.90(17) . 2
O2 Th1 O1 77.37(17) . 2
O2 Th1 O1 62.63(16) 2 2
O1 Th1 O1 70.9(3) . 2
O11 Th1 Mo3 95.91(17) 2 2
O11 Th1 Mo3 174.44(16) . 2
O6 Th1 Mo3 99.99(13) 2 2
O6 Th1 Mo3 95.45(12) . 2
O2 Th1 Mo3 103.82(13) . 2
O2 Th1 Mo3 31.27(12) 2 2
O1 Th1 Mo3 69.39(12) . 2
O1 Th1 Mo3 31.48(11) 2 2
O11 Th1 Mo3 174.44(16) 2 .
O11 Th1 Mo3 95.91(17) . .
O6 Th1 Mo3 95.45(12) 2 .
O6 Th1 Mo3 99.99(13) . .
O2 Th1 Mo3 31.27(12) . .
O2 Th1 Mo3 103.82(13) 2 .
O1 Th1 Mo3 31.48(11) . .
O1 Th1 Mo3 69.39(12) 2 .
Mo3 Th1 Mo3 84.60(2) 2 .
O11 Th1 Rb5 55.72(16) 2 8_556
O11 Th1 Rb5 115.22(17) . 8_556
O6 Th1 Rb5 42.86(13) 2 8_556
O6 Th1 Rb5 134.38(13) . 8_556
O2 Th1 Rb5 150.14(12) . 8_556
O2 Th1 Rb5 37.79(12) 2 8_556
O1 Th1 Rb5 88.27(11) . 8_556
O1 Th1 Rb5 100.41(11) 2 8_556
Mo3 Th1 Rb5 68.975(14) 2 8_556
Mo3 Th1 Rb5 119.702(16) . 8_556
O11 Th1 Rb5 115.22(17) 2 7_455
O11 Th1 Rb5 55.72(16) . 7_455
O6 Th1 Rb5 134.38(13) 2 7_455
O6 Th1 Rb5 42.86(13) . 7_455
O2 Th1 Rb5 37.79(12) . 7_455
O2 Th1 Rb5 150.14(12) 2 7_455
O1 Th1 Rb5 100.41(11) . 7_455
O1 Th1 Rb5 88.27(11) 2 7_455
Mo3 Th1 Rb5 119.702(16) 2 7_455
Mo3 Th1 Rb5 68.974(14) . 7_455
Rb5 Th1 Rb5 169.40(2) 8_556 7_455
O12 Mo1 O9 107.3(3) . .
O12 Mo1 O10 108.8(3) . .
O9 Mo1 O10 107.0(3) . .
O12 Mo1 O11 111.3(3) . .
O9 Mo1 O11 110.7(3) . .
O10 Mo1 O11 111.5(3) . .
O12 Mo1 Rb4 52.35(19) . .
O9 Mo1 Rb4 57.8(2) . .
O10 Mo1 Rb4 136.1(2) . .
O11 Mo1 Rb4 112.4(2) . .
O12 Mo1 Rb3 57.74(19) . 3_445
O9 Mo1 Rb3 88.9(2) . 3_445
O10 Mo1 Rb3 62.8(2) . 3_445
O11 Mo1 Rb3 160.2(2) . 3_445
Rb4 Mo1 Rb3 75.24(2) . 3_445
O12 Mo1 Rb1 131.59(19) . .
O9 Mo1 Rb1 59.2(2) . .
O10 Mo1 Rb1 49.16(19) . .
O11 Mo1 Rb1 116.9(2) . .
Rb4 Mo1 Rb1 109.34(2) . .
Rb3 Mo1 Rb1 74.861(19) 3_445 .
O12 Mo1 Rb5 45.43(19) . .
O9 Mo1 Rb5 123.0(2) . .
O10 Mo1 Rb5 127.73(19) . .
O11 Mo1 Rb5 65.9(2) . .
Rb4 Mo1 Rb5 71.12(2) . .
Rb3 Mo1 Rb5 101.65(2) 3_445 .
Rb1 Mo1 Rb5 176.06(2) . .
O12 Mo1 Rb2 126.08(19) . .
O9 Mo1 Rb2 123.3(2) . .
O10 Mo1 Rb2 42.5(2) . .
O11 Mo1 Rb2 69.0(2) . .
Rb4 Mo1 Rb2 178.09(2) . .
Rb3 Mo1 Rb2 103.03(2) 3_445 .
Rb1 Mo1 Rb2 70.768(15) . .
Rb5 Mo1 Rb2 108.64(2) . .
O12 Mo1 Rb2 121.06(19) . 2
O9 Mo1 Rb2 24.8(2) . 2
O10 Mo1 Rb2 116.02(19) . 2
O11 Mo1 Rb2 86.1(2) . 2
Rb4 Mo1 Rb2 68.808(14) . 2
Rb3 Mo1 Rb2 113.65(2) 3_445 2
Rb1 Mo1 Rb2 67.690(14) . 2
Rb5 Mo1 Rb2 115.78(2) . 2
Rb2 Mo1 Rb2 112.816(17) . 2
O4 Mo2 O8 108.7(3) . .
O4 Mo2 O7 109.2(3) . .
O8 Mo2 O7 108.2(3) . .
O4 Mo2 O6 108.0(3) . .
O8 Mo2 O6 110.2(2) . .
O7 Mo2 O6 112.5(3) . .
O4 Mo2 Rb4 61.4(2) . 1_655
O8 Mo2 Rb4 47.62(18) . 1_655
O7 Mo2 Rb4 127.41(19) . 1_655
O6 Mo2 Rb4 119.60(17) . 1_655
O4 Mo2 Rb5 102.3(2) . 1_655
O8 Mo2 Rb5 55.62(19) . 1_655
O7 Mo2 Rb5 58.11(19) . 1_655
O6 Mo2 Rb5 149.50(17) . 1_655
Rb4 Mo2 Rb5 73.055(16) 1_655 1_655
O4 Mo2 Rb1 61.6(2) . 3
O8 Mo2 Rb1 124.11(18) . 3
O7 Mo2 Rb1 47.61(18) . 3
O6 Mo2 Rb1 125.43(17) . 3
Rb4 Mo2 Rb1 102.00(2) 1_655 3
Rb5 Mo2 Rb1 72.251(16) 1_655 3
O4 Mo2 Rb3 118.7(2) . .
O8 Mo2 Rb3 131.69(18) . .
O7 Mo2 Rb3 48.90(18) . .
O6 Mo2 Rb3 64.06(17) . .
Rb4 Mo2 Rb3 176.30(2) 1_655 .
Rb5 Mo2 Rb3 103.52(2) 1_655 .
Rb1 Mo2 Rb3 75.387(19) 3 .
O4 Mo2 Rb2 117.4(2) . .
O8 Mo2 Rb2 51.59(18) . .
O7 Mo2 Rb2 133.03(18) . .
O6 Mo2 Rb2 59.01(17) . .
Rb4 Mo2 Rb2 74.121(19) 1_655 .
Rb5 Mo2 Rb2 104.17(2) 1_655 .
Rb1 Mo2 Rb2 175.50(2) 3 .
Rb3 Mo2 Rb2 108.38(2) . .
O5 Mo3 O3 110.3(2) . .
O5 Mo3 O1 116.1(2) . .
O3 Mo3 O1 114.8(3) . .
O5 Mo3 O2 109.5(2) . .
O3 Mo3 O2 109.4(3) . .
O1 Mo3 O2 95.5(2) . .
O5 Mo3 Th1 128.63(18) . .
O3 Mo3 Th1 120.20(18) . .
O1 Mo3 Th1 49.47(18) . .
O2 Mo3 Th1 46.24(16) . .
O5 Mo3 Rb5 49.51(18) . .
O3 Mo3 Rb5 138.82(16) . .
O1 Mo3 Rb5 106.27(19) . .
O2 Mo3 Rb5 62.11(18) . .
Th1 Mo3 Rb5 84.301(19) . .
O5 Mo3 Rb3 137.14(18) . .
O3 Mo3 Rb3 52.32(18) . .
O1 Mo3 Rb3 106.32(17) . .
O2 Mo3 Rb3 58.57(18) . .
Th1 Mo3 Rb3 75.759(16) . .
Rb5 Mo3 Rb3 113.61(2) . .
O5 Mo3 Rb2 55.26(18) . 3_455
O3 Mo3 Rb2 57.24(18) . 3_455
O1 Mo3 Rb2 125.43(18) . 3_455
O2 Mo3 Rb2 139.07(16) . 3_455
Th1 Mo3 Rb2 173.91(2) . 3_455
Rb5 Mo3 Rb2 101.05(2) . 3_455
Rb3 Mo3 Rb2 104.39(2) . 3_455
O5 Mo3 Rb1 42.72(18) . 3_455
O3 Mo3 Rb1 122.85(18) . 3_455
O1 Mo3 Rb1 74.80(17) . 3_455
O2 Mo3 Rb1 126.23(18) . 3_455
Th1 Mo3 Rb1 108.046(19) . 3_455
Rb5 Mo3 Rb1 70.19(2) . 3_455
Rb3 Mo3 Rb1 175.14(3) . 3_455
Rb2 Mo3 Rb1 71.49(2) 3_455 3_455
O5 Mo3 Rb4 122.30(18) . 3
O3 Mo3 Rb4 40.53(16) . 3
O1 Mo3 Rb4 75.83(19) . 3
O2 Mo3 Rb4 125.97(18) . 3
Th1 Mo3 Rb4 102.703(17) . 3
Rb5 Mo3 Rb4 171.75(2) . 3
Rb3 Mo3 Rb4 72.792(15) . 3
Rb2 Mo3 Rb4 71.741(19) 3_455 3
Rb1 Mo3 Rb4 103.14(2) 3_455 3
O7 Rb1 O7 117.9(2) 4_545 3_445
O7 Rb1 O5 73.96(15) 4_545 4_445
O7 Rb1 O5 103.89(15) 3_445 4_445
O7 Rb1 O5 103.89(15) 4_545 3_545
O7 Rb1 O5 73.96(15) 3_445 3_545
O5 Rb1 O5 176.0(2) 4_445 3_545
O7 Rb1 O10 169.18(17) 4_545 .
O7 Rb1 O10 71.13(16) 3_445 .
O5 Rb1 O10 110.79(15) 4_445 .
O5 Rb1 O10 71.93(15) 3_545 .
O7 Rb1 O10 71.13(16) 4_545 2
O7 Rb1 O10 169.18(16) 3_445 2
O5 Rb1 O10 71.93(15) 4_445 2
O5 Rb1 O10 110.79(15) 3_545 2
O10 Rb1 O10 100.7(2) . 2
O7 Rb1 O9 127.91(15) 4_545 .
O7 Rb1 O9 98.25(16) 3_445 .
O5 Rb1 O9 61.14(15) 4_445 .
O5 Rb1 O9 122.28(15) 3_545 .
O10 Rb1 O9 52.31(15) . .
O10 Rb1 O9 70.95(16) 2 .
O7 Rb1 O9 98.25(16) 4_545 2
O7 Rb1 O9 127.91(15) 3_445 2
O5 Rb1 O9 122.28(15) 4_445 2
O5 Rb1 O9 61.14(15) 3_545 2
O10 Rb1 O9 70.95(16) . 2
O10 Rb1 O9 52.31(15) 2 2
O9 Rb1 O9 85.5(3) . 2
O7 Rb1 O4 71.18(15) 4_545 3_445
O7 Rb1 O4 53.79(15) 3_445 3_445
O5 Rb1 O4 66.32(15) 4_445 3_445
O5 Rb1 O4 109.85(15) 3_545 3_445
O10 Rb1 O4 119.54(16) . 3_445
O10 Rb1 O4 129.57(14) 2 3_445
O9 Rb1 O4 109.58(17) . 3_445
O9 Rb1 O4 164.82(17) 2 3_445
O7 Rb1 O4 53.79(15) 4_545 4_545
O7 Rb1 O4 71.18(15) 3_445 4_545
O5 Rb1 O4 109.85(15) 4_445 4_545
O5 Rb1 O4 66.32(15) 3_545 4_545
O10 Rb1 O4 129.57(14) . 4_545
O10 Rb1 O4 119.54(16) 2 4_545
O9 Rb1 O4 164.82(17) . 4_545
O9 Rb1 O4 109.58(17) 2 4_545
O4 Rb1 O4 55.5(2) 3_445 4_545
O7 Rb1 Mo2 95.32(12) 4_545 3_445
O7 Rb1 Mo2 26.42(11) 3_445 3_445
O5 Rb1 Mo2 84.80(10) 4_445 3_445
O5 Rb1 Mo2 92.06(10) 3_545 3_445
O10 Rb1 Mo2 94.81(12) . 3_445
O10 Rb1 Mo2 155.43(11) 2 3_445
O9 Rb1 Mo2 104.98(12) . 3_445
O9 Rb1 Mo2 152.18(10) 2 3_445
O4 Rb1 Mo2 27.38(10) 3_445 3_445
O4 Rb1 Mo2 60.71(11) 4_545 3_445
O7 Rb1 Mo2 26.42(11) 4_545 4_545
O7 Rb1 Mo2 95.32(12) 3_445 4_545
O5 Rb1 Mo2 92.06(10) 4_445 4_545
O5 Rb1 Mo2 84.80(10) 3_545 4_545
O10 Rb1 Mo2 155.43(11) . 4_545
O10 Rb1 Mo2 94.82(12) 2 4_545
O9 Rb1 Mo2 152.18(10) . 4_545
O9 Rb1 Mo2 104.98(12) 2 4_545
O4 Rb1 Mo2 60.71(11) 3_445 4_545
O4 Rb1 Mo2 27.38(10) 4_545 4_545
Mo2 Rb1 Mo2 77.84(3) 3_445 4_545
O9 Rb2 O10 125.85(19) 2 5
O9 Rb2 O10 79.44(18) 2 .
O10 Rb2 O10 101.64(14) 5 .
O9 Rb2 O7 140.54(18) 2 7
O10 Rb2 O7 71.76(17) 5 7
O10 Rb2 O7 135.95(16) . 7
O9 Rb2 O8 76.19(18) 2 .
O10 Rb2 O8 109.33(16) 5 .
O10 Rb2 O8 148.03(15) . .
O7 Rb2 O8 64.36(15) 7 .
O9 Rb2 O5 144.92(18) 2 7_455
O10 Rb2 O5 70.76(15) 5 7_455
O10 Rb2 O5 66.25(15) . 7_455
O7 Rb2 O5 70.70(15) 7 7_455
O8 Rb2 O5 131.63(15) . 7_455
O9 Rb2 O5 64.32(18) 2 3_545
O10 Rb2 O5 65.82(15) 5 3_545
O10 Rb2 O5 69.38(15) . 3_545
O7 Rb2 O5 134.91(15) 7 3_545
O8 Rb2 O5 116.42(14) . 3_545
O5 Rb2 O5 107.50(11) 7_455 3_545
O9 Rb2 O3 61.93(17) 2 3_545
O10 Rb2 O3 72.05(15) 5 3_545
O10 Rb2 O3 119.70(14) . 3_545
O7 Rb2 O3 100.07(14) 7 3_545
O8 Rb2 O3 64.99(14) . 3_545
O5 Rb2 O3 142.72(14) 7_455 3_545
O5 Rb2 O3 53.06(13) 3_545 3_545
O9 Rb2 O6 78.88(18) 2 .
O10 Rb2 O6 149.54(16) 5 .
O10 Rb2 O6 100.32(15) . .
O7 Rb2 O6 77.77(15) 7 .
O8 Rb2 O6 54.90(14) . .
O5 Rb2 O6 99.60(14) 7_455 .
O5 Rb2 O6 142.87(14) 3_545 .
O3 Rb2 O6 113.98(13) 3_545 .
O9 Rb2 Rb2 108.34(15) 2 5
O10 Rb2 Rb2 51.27(12) 5 5
O10 Rb2 Rb2 50.37(11) . 5
O7 Rb2 Rb2 109.05(11) 7 5
O8 Rb2 Rb2 159.39(11) . 5
O5 Rb2 Rb2 54.55(10) 7_455 5
O5 Rb2 Rb2 52.94(9) 3_545 5
O3 Rb2 Rb2 98.76(10) 3_545 5
O6 Rb2 Rb2 145.13(10) . 5
O9 Rb2 Rb3 103.36(14) 2 7
O10 Rb2 Rb3 59.57(12) 5 7
O10 Rb2 Rb3 159.02(12) . 7
O7 Rb2 Rb3 51.31(11) 7 7
O8 Rb2 Rb3 49.80(10) . 7
O5 Rb2 Rb3 111.26(10) 7_455 7
O5 Rb2 Rb3 92.82(10) 3_545 7
O3 Rb2 Rb3 48.80(9) 3_545 7
O6 Rb2 Rb3 100.62(10) . 7
Rb2 Rb2 Rb3 110.21(3) 5 7
O9 Rb2 Rb5 125.08(15) 2 7_455
O10 Rb2 Rb5 109.04(12) 5 7_455
O10 Rb2 Rb5 88.63(12) . 7_455
O7 Rb2 Rb5 55.75(11) 7 7_455
O8 Rb2 Rb5 88.68(11) . 7_455
O5 Rb2 Rb5 50.19(10) 7_455 7_455
O5 Rb2 Rb5 154.85(9) 3_545 7_455
O3 Rb2 Rb5 151.27(10) 3_545 7_455
O6 Rb2 Rb5 50.71(9) . 7_455
Rb2 Rb2 Rb5 103.74(3) 5 7_455
Rb3 Rb2 Rb5 105.75(2) 7 7_455
O1 Rb3 O3 154.44(15) 2 5_565
O1 Rb3 O8 128.13(16) 2 7
O3 Rb3 O8 70.91(16) 5_565 7
O1 Rb3 O12 125.67(16) 2 7_455
O3 Rb3 O12 73.17(15) 5_565 7_455
O8 Rb3 O12 72.26(16) 7 7_455
O1 Rb3 O7 72.79(16) 2 .
O3 Rb3 O7 107.45(15) 5_565 .
O8 Rb3 O7 65.85(16) 7 .
O12 Rb3 O7 134.57(16) 7_455 .
O1 Rb3 O3 72.53(15) 2 .
O3 Rb3 O3 104.53(12) 5_565 .
O8 Rb3 O3 139.59(14) 7 .
O12 Rb3 O3 68.21(15) 7_455 .
O7 Rb3 O3 145.27(14) . .
O1 Rb3 O12 89.88(15) 2 3
O3 Rb3 O12 66.37(15) 5_565 3
O8 Rb3 O12 134.94(16) 7 3
O12 Rb3 O12 107.28(12) 7_455 3
O7 Rb3 O12 114.38(15) . 3
O3 Rb3 O12 67.29(14) . 3
O1 Rb3 O2 63.02(14) 2 .
O3 Rb3 O2 136.62(14) 5_565 .
O8 Rb3 O2 100.30(14) 7 .
O12 Rb3 O2 63.89(14) 7_455 .
O7 Rb3 O2 106.73(14) . .
O3 Rb3 O2 54.48(14) . .
O12 Rb3 O2 120.36(14) 3 .
O1 Rb3 O10 87.97(15) 2 3
O3 Rb3 O10 69.99(15) 5_565 3
O8 Rb3 O10 101.30(15) 7 3
O12 Rb3 O10 142.55(15) 7_455 3
O7 Rb3 O10 65.32(15) . 3
O3 Rb3 O10 115.02(13) . 3
O12 Rb3 O10 50.91(14) 3 3
O2 Rb3 O10 150.67(13) . 3
O1 Rb3 O6 54.96(15) 2 .
O3 Rb3 O6 146.41(14) 5_565 .
O8 Rb3 O6 75.59(15) 7 .
O12 Rb3 O6 99.04(14) 7_455 .
O7 Rb3 O6 54.65(14) . .
O3 Rb3 O6 102.38(13) . .
O12 Rb3 O6 144.41(13) 3 .
O2 Rb3 O6 52.29(13) . .
O10 Rb3 O6 115.36(14) 3 .
O1 Rb3 Rb3 117.79(12) 2 5_565
O3 Rb3 Rb3 54.17(11) 5_565 5_565
O8 Rb3 Rb3 112.18(11) 7 5_565
O12 Rb3 Rb3 57.23(12) 7_455 5_565
O7 Rb3 Rb3 157.97(11) . 5_565
O3 Rb3 Rb3 50.36(10) . 5_565
O12 Rb3 Rb3 50.05(9) 3 5_565
O2 Rb3 Rb3 95.26(10) . 5_565
O10 Rb3 Rb3 94.71(11) 3 5_565
O6 Rb3 Rb3 147.38(10) . 5_565
O1 Rb3 Rb2 117.44(11) 2 7
O3 Rb3 Rb2 56.64(11) 5_565 7
O8 Rb3 Rb2 53.13(11) 7 7
O12 Rb3 Rb2 113.60(12) 7_455 7
O7 Rb3 Rb2 50.86(11) . 7
O3 Rb3 Rb2 156.34(10) . 7
O12 Rb3 Rb2 90.54(11) 3 7
O2 Rb3 Rb2 148.83(10) . 7
O10 Rb3 Rb2 48.20(10) 3 7
O6 Rb3 Rb2 100.58(9) . 7
Rb3 Rb3 Rb2 109.25(3) 5_565 7
O3 Rb4 O3 101.2(2) 4_445 3_445
O3 Rb4 O8 71.58(16) 4_445 2
O3 Rb4 O8 171.97(16) 3_445 2
O3 Rb4 O8 171.97(16) 4_445 1_455
O3 Rb4 O8 71.58(16) 3_445 1_455
O8 Rb4 O8 115.8(2) 2 1_455
O3 Rb4 O12 71.92(14) 4_445 2_455
O3 Rb4 O12 110.47(15) 3_445 2_455
O8 Rb4 O12 71.13(15) 2 2_455
O8 Rb4 O12 106.88(14) 1_455 2_455
O3 Rb4 O12 110.47(15) 4_445 .
O3 Rb4 O12 71.92(14) 3_445 .
O8 Rb4 O12 106.88(14) 2 .
O8 Rb4 O12 71.14(15) 1_455 .
O12 Rb4 O12 176.4(2) 2_455 .
O3 Rb4 O9 100.97(16) 4_445 2_455
O3 Rb4 O9 61.45(16) 3_445 2_455
O8 Rb4 O9 122.55(15) 2 2_455
O8 Rb4 O9 72.69(16) 1_455 2_455
O12 Rb4 O9 53.35(14) 2_455 2_455
O12 Rb4 O9 127.66(14) . 2_455
O3 Rb4 O9 61.45(15) 4_445 .
O3 Rb4 O9 100.97(16) 3_445 .
O8 Rb4 O9 72.69(16) 2 .
O8 Rb4 O9 122.55(15) 1_455 .
O12 Rb4 O9 127.66(14) 2_455 .
O12 Rb4 O9 53.35(14) . .
O9 Rb4 O9 153.8(3) 2_455 .
O3 Rb4 O4 130.23(14) 4_445 1_455
O3 Rb4 O4 118.42(15) 3_445 1_455
O8 Rb4 O4 69.57(15) 2 1_455
O8 Rb4 O4 53.88(14) 1_455 1_455
O12 Rb4 O4 66.95(15) 2_455 1_455
O12 Rb4 O4 109.68(16) . 1_455
O9 Rb4 O4 75.85(18) 2_455 1_455
O9 Rb4 O4 130.15(18) . 1_455
O3 Rb4 O4 118.42(15) 4_445 2
O3 Rb4 O4 130.23(14) 3_445 2
O8 Rb4 O4 53.88(14) 2 2
O8 Rb4 O4 69.57(15) 1_455 2
O12 Rb4 O4 109.68(16) 2_455 2
O12 Rb4 O4 66.95(15) . 2
O9 Rb4 O4 130.15(18) 2_455 2
O9 Rb4 O4 75.85(18) . 2
O4 Rb4 O4 55.8(2) 1_455 2
O3 Rb4 Mo2 93.92(11) 4_445 2
O3 Rb4 Mo2 156.51(10) 3_445 2
O8 Rb4 Mo2 26.49(11) 2 2
O8 Rb4 Mo2 94.05(12) 1_455 2
O12 Rb4 Mo2 91.20(11) 2_455 2
O12 Rb4 Mo2 86.04(10) . 2
O9 Rb4 Mo2 133.11(13) 2_455 2
O9 Rb4 Mo2 70.62(13) . 2
O4 Rb4 Mo2 61.00(11) 1_455 2
O4 Rb4 Mo2 27.48(10) 2 2
O3 Rb4 Mo2 156.51(10) 4_445 1_455
O3 Rb4 Mo2 93.91(11) 3_445 1_455
O8 Rb4 Mo2 94.05(12) 2 1_455
O8 Rb4 Mo2 26.49(11) 1_455 1_455
O12 Rb4 Mo2 86.04(10) 2_455 1_455
O12 Rb4 Mo2 91.20(11) . 1_455
O9 Rb4 Mo2 70.62(13) 2_455 1_455
O9 Rb4 Mo2 133.11(13) . 1_455
O4 Rb4 Mo2 27.48(10) 1_455 1_455
O4 Rb4 Mo2 61.00(11) 2 1_455
Mo2 Rb4 Mo2 78.17(3) 2 1_455
O4 Rb5 O2 141.07(18) 2 7_455
O4 Rb5 O5 73.93(17) 2 .
O2 Rb5 O5 131.41(16) 7_455 .
O4 Rb5 O12 75.36(17) 2 .
O2 Rb5 O12 68.94(15) 7_455 .
O5 Rb5 O12 144.27(15) . .
O4 Rb5 O6 149.26(18) 2 7_455
O2 Rb5 O6 60.47(15) 7_455 7_455
O5 Rb5 O6 108.46(14) . 7_455
O12 Rb5 O6 107.28(14) . 7_455
O4 Rb5 O8 74.01(17) 2 1_455
O2 Rb5 O8 105.66(15) 7_455 1_455
O5 Rb5 O8 118.74(15) . 1_455
O12 Rb5 O8 68.52(15) . 1_455
O6 Rb5 O8 78.60(14) 7_455 1_455
O4 Rb5 O7 74.91(17) 2 1_455
O2 Rb5 O7 136.86(15) 7_455 1_455
O5 Rb5 O7 69.00(14) . 1_455
O12 Rb5 O7 119.31(15) . 1_455
O6 Rb5 O7 77.57(14) 7_455 1_455
O8 Rb5 O7 52.90(15) 1_455 1_455
O4 Rb5 O2 76.28(16) 2 .
O2 Rb5 O2 95.38(13) 7_455 .
O5 Rb5 O2 54.19(13) . .
O12 Rb5 O2 100.86(14) . .
O6 Rb5 O2 130.95(14) 7_455 .
O8 Rb5 O2 150.11(13) 1_455 .
O7 Rb5 O2 121.23(14) 1_455 .
O4 Rb5 O11 151.83(17) 2 7_455
O2 Rb5 O11 52.85(15) 7_455 7_455
O5 Rb5 O11 81.82(14) . 7_455
O12 Rb5 O11 121.05(16) . 7_455
O6 Rb5 O11 53.14(14) 7_455 7_455
O8 Rb5 O11 131.74(14) 1_455 7_455
O7 Rb5 O11 109.69(15) 1_455 7_455
O2 Rb5 O11 78.00(12) . 7_455
O4 Rb5 O11 60.66(18) 2 .
O2 Rb5 O11 84.77(15) 7_455 .
O5 Rb5 O11 96.43(13) . .
O12 Rb5 O11 51.98(14) . .
O6 Rb5 O11 145.11(14) 7_455 .
O8 Rb5 O11 110.74(14) 1_455 .
O7 Rb5 O11 135.57(14) 1_455 .
O2 Rb5 O11 49.53(13) . .
O11 Rb5 O11 109.24(13) 7_455 .
O4 Rb5 Rb2 111.84(14) 2 7_455
O2 Rb5 Rb2 107.01(11) 7_455 7_455
O5 Rb5 Rb2 53.47(10) . 7_455
O12 Rb5 Rb2 159.73(10) . 7_455
O6 Rb5 Rb2 56.52(10) 7_455 7_455
O8 Rb5 Rb2 94.65(10) 1_455 7_455
O7 Rb5 Rb2 49.46(10) 1_455 7_455
O2 Rb5 Rb2 99.29(9) . 7_455
O11 Rb5 Rb2 61.50(11) 7_455 7_455
O11 Rb5 Rb2 148.26(10) . 7_455
O4 Rb5 Rb3 109.35(14) 2 7_455
O2 Rb5 Rb3 56.89(12) 7_455 7_455
O5 Rb5 Rb3 162.08(10) . 7_455
O12 Rb5 Rb3 49.81(10) . 7_455
O6 Rb5 Rb3 59.40(10) 7_455 7_455
O8 Rb5 Rb3 48.92(10) 1_455 7_455
O7 Rb5 Rb3 94.46(10) 1_455 7_455
O2 Rb5 Rb3 143.51(10) . 7_455
O11 Rb5 Rb3 98.15(9) 7_455 7_455
O11 Rb5 Rb3 100.44(9) . 7_455
Rb2 Rb5 Rb3 110.74(3) 7_455 7_455
Mo3 O1 Th1 99.0(2) . .
Mo3 O1 Rb3 152.2(3) . 2
Th1 O1 Rb3 108.43(17) . 2
Mo3 O2 Th1 102.5(2) . .
Mo3 O2 Rb5 148.2(3) . 7_455
Th1 O2 Rb5 108.92(19) . 7_455
Mo3 O2 Rb3 93.1(2) . .
Th1 O2 Rb3 99.77(17) . .
Rb5 O2 Rb3 76.82(13) 7_455 .
Mo3 O2 Rb5 89.4(2) . .
Th1 O2 Rb5 110.18(18) . .
Rb5 O2 Rb5 84.62(13) 7_455 .
Rb3 O2 Rb5 148.62(17) . .
Mo3 O3 Rb4 116.4(2) . 3
Mo3 O3 Rb3 147.1(3) . 5_565
Rb4 O3 Rb3 96.09(16) 3 5_565
Mo3 O3 Rb3 101.0(2) . .
Rb4 O3 Rb3 101.77(16) 3 .
Rb3 O3 Rb3 75.47(12) 5_565 .
Mo3 O3 Rb2 95.8(2) . 3_455
Rb4 O3 Rb2 96.59(15) 3 3_455
Rb3 O3 Rb2 74.56(12) 5_565 3_455
Rb3 O3 Rb2 146.21(17) . 3_455
Mo2 O4 Rb5 167.4(4) . 2
Mo2 O4 Rb4 91.2(2) . 1_655
Rb5 O4 Rb4 95.44(17) 2 1_655
Mo2 O4 Rb1 91.0(2) . 3
Rb5 O4 Rb1 94.05(17) 2 3
Rb4 O4 Rb1 124.4(2) 1_655 3
Mo3 O5 Rb1 113.5(2) . 3_455
Mo3 O5 Rb5 104.0(2) . .
Rb1 O5 Rb5 98.16(16) 3_455 .
Mo3 O5 Rb2 153.0(3) . 7_455
Rb1 O5 Rb2 92.95(14) 3_455 7_455
Rb5 O5 Rb2 76.35(12) . 7_455
Mo3 O5 Rb2 97.9(2) . 3_455
Rb1 O5 Rb2 96.32(15) 3_455 3_455
Rb5 O5 Rb2 146.16(18) . 3_455
Rb2 O5 Rb2 72.50(11) 7_455 3_455
Mo2 O6 Th1 127.1(3) . .
Mo2 O6 Rb5 126.1(3) . 7_455
Th1 O6 Rb5 104.73(18) . 7_455
Mo2 O6 Rb2 92.5(2) . .
Th1 O6 Rb2 117.98(19) . .
Rb5 O6 Rb2 72.77(11) 7_455 .
Mo2 O6 Rb3 87.44(19) . .
Th1 O6 Rb3 97.14(16) . .
Rb5 O6 Rb3 70.96(11) 7_455 .
Rb2 O6 Rb3 134.57(17) . .
Mo2 O7 Rb1 106.0(2) . 3
Mo2 O7 Rb2 155.6(3) . 7
Rb1 O7 Rb2 96.59(17) 3 7
Mo2 O7 Rb3 104.8(2) . .
Rb1 O7 Rb3 104.39(18) 3 .
Rb2 O7 Rb3 77.84(13) 7 .
Mo2 O7 Rb5 94.4(2) . 1_655
Rb1 O7 Rb5 93.29(15) 3 1_655
Rb2 O7 Rb5 74.79(13) 7 1_655
Rb3 O7 Rb5 148.87(19) . 1_655
Mo2 O8 Rb4 105.9(2) . 1_655
Mo2 O8 Rb3 158.1(3) . 7
Rb4 O8 Rb3 95.75(16) 1_655 7
Mo2 O8 Rb2 101.8(2) . .
Rb4 O8 Rb2 100.37(17) 1_655 .
Rb3 O8 Rb2 77.06(14) 7 .
Mo2 O8 Rb5 97.1(2) . 1_655
Rb4 O8 Rb5 96.08(15) 1_655 1_655
Rb3 O8 Rb5 76.93(13) 7 1_655
Rb2 O8 Rb5 150.39(19) . 1_655
Mo1 O9 Rb2 140.1(4) . 2
Mo1 O9 Rb4 94.9(3) . .
Rb2 O9 Rb4 99.0(2) 2 .
Mo1 O9 Rb1 94.0(3) . .
Rb2 O9 Rb1 95.59(18) 2 .
Rb4 O9 Rb1 145.1(3) . .
Mo1 O10 Rb2 153.9(3) . 5
Mo1 O10 Rb2 114.0(3) . .
Rb2 O10 Rb2 78.36(14) 5 .
Mo1 O10 Rb1 104.8(2) . .
Rb2 O10 Rb1 95.08(17) 5 .
Rb2 O10 Rb1 99.21(17) . .
Mo1 O10 Rb3 89.8(2) . 3_445
Rb2 O10 Rb3 72.23(13) 5 3_445
Rb2 O10 Rb3 149.0(2) . 3_445
Rb1 O10 Rb3 93.16(16) . 3_445
Mo1 O11 Th1 154.6(4) . .
Mo1 O11 Rb5 113.0(3) . 7_455
Th1 O11 Rb5 91.94(19) . 7_455
Mo1 O11 Rb5 86.7(2) . .
Th1 O11 Rb5 107.2(2) . .
Rb5 O11 Rb5 70.76(13) 7_455 .
Mo1 O12 Rb3 163.0(3) . 7_455
Mo1 O12 Rb5 110.0(2) . .
Rb3 O12 Rb5 79.12(13) 7_455 .
Mo1 O12 Rb4 100.6(2) . .
Rb3 O12 Rb4 92.35(15) 7_455 .
Rb5 O12 Rb4 96.25(17) . .
Mo1 O12 Rb3 95.0(2) . 3_445
Rb3 O12 Rb3 72.72(12) 7_455 3_445
Rb5 O12 Rb3 149.99(18) . 3_445
Rb4 O12 Rb3 95.06(16) . 3_445

loop_
_geom_bond_atom_site_label_1
_geom_bond_atom_site_label_2
_geom_bond_distance
_geom_bond_site_symmetry_2
Th1 O11 2.316(6) 2
Th1 O11 2.316(6) .
Th1 O6 2.398(6) 2
Th1 O6 2.398(6) .
Th1 O2 2.510(5) .
Th1 O2 2.510(5) 2
Th1 O1 2.612(6) .
Th1 O1 2.612(6) 2
Th1 Mo3 3.3937(7) 2
Th1 Mo3 3.3937(7) .
Th1 Rb5 4.3268(7) 8_556
Th1 Rb5 4.3268(7) 7_455
Mo1 O12 1.745(5) .
Mo1 O9 1.741(6) .
Mo1 O10 1.747(6) .
Mo1 O11 1.821(6) .
Mo1 Rb4 3.7748(6) .
Mo1 Rb3 3.7945(9) 3_445
Mo1 Rb1 3.8513(11) .
Mo1 Rb5 3.9448(10) .
Mo1 Rb2 3.9983(10) .
Mo1 Rb2 4.2868(9) 2
Mo2 O4 1.739(6) .
Mo2 O8 1.747(5) .
Mo2 O7 1.750(6) .
Mo2 O6 1.824(5) .
Mo2 Rb4 3.7681(11) 1_655
Mo2 Rb5 3.7776(11) 1_655
Mo2 Rb1 3.7817(11) 3
Mo2 Rb3 3.8188(9) .
Mo2 Rb2 3.8222(10) .
Mo3 O5 1.742(5) .
Mo3 O3 1.741(5) .
Mo3 O1 1.794(5) .
Mo3 O2 1.804(5) .
Mo3 Rb5 3.7876(10) .
Mo3 Rb3 3.8005(10) .
Mo3 Rb2 3.8212(10) 3_455
Mo3 Rb1 3.9597(6) 3_455
Mo3 Rb4 3.9826(12) 3
Rb1 O7 2.905(6) 4_545
Rb1 O7 2.905(6) 3_445
Rb1 O5 2.929(5) 4_445
Rb1 O5 2.929(5) 3_545
Rb1 O10 3.014(6) .
Rb1 O10 3.014(6) 2
Rb1 O9 3.317(7) .
Rb1 O9 3.317(7) 2
Rb1 O4 3.326(7) 3_445
Rb1 O4 3.326(7) 4_545
Rb1 Mo2 3.7816(10) 3_445
Rb1 Mo2 3.7816(10) 4_545
Rb2 O9 2.803(6) 2
Rb2 O10 2.918(6) 5
Rb2 O10 2.956(6) .
Rb2 O7 2.957(5) 7
Rb2 O8 3.060(6) .
Rb2 O5 3.105(5) 7_455
Rb2 O5 3.170(5) 3_545
Rb2 O3 3.230(5) 3_545
Rb2 O6 3.280(5) .
Rb2 Rb2 3.7112(15) 5
Rb2 Rb3 3.7277(12) 7
Rb2 Rb5 3.7556(11) 7_455
Rb3 O1 2.845(5) 2
Rb3 O3 2.910(5) 5_565
Rb3 O8 2.921(5) 7
Rb3 O12 2.937(5) 7_455
Rb3 O7 2.976(6) .
Rb3 O3 3.064(5) .
Rb3 O12 3.221(6) 3
Rb3 O2 3.248(6) .
Rb3 O10 3.375(6) 3
Rb3 O6 3.438(5) .
Rb3 Rb3 3.6577(14) 5_565
Rb3 Rb2 3.7278(12) 7
Rb4 O3 2.890(5) 4_445
Rb4 O3 2.890(5) 3_445
Rb4 O8 2.894(6) 2
Rb4 O8 2.894(6) 1_455
Rb4 O12 3.041(6) 2_455
Rb4 O12 3.041(6) .
Rb4 O9 3.205(7) 2_455
Rb4 O9 3.205(7) .
Rb4 O4 3.308(7) 1_455
Rb4 O4 3.308(7) 2
Rb4 Mo2 3.7682(11) 2
Rb4 Mo2 3.7682(11) 1_455
Rb5 O4 2.740(6) 2
Rb5 O2 2.803(5) 7_455
Rb5 O5 2.969(5) .
Rb5 O12 2.991(6) .
Rb5 O6 3.043(5) 7_455
Rb5 O8 3.141(6) 1_455
Rb5 O7 3.217(6) 1_455
Rb5 O2 3.348(6) .
Rb5 O11 3.577(7) 7_455
Rb5 O11 3.607(7) .
Rb5 Rb2 3.7556(11) 7_455
Rb5 Rb3 3.7753(11) 7_455
O1 Rb3 2.845(5) 2
O2 Rb5 2.803(5) 7_455
O3 Rb4 2.890(5) 3
O3 Rb3 2.910(5) 5_565
O3 Rb2 3.230(5) 3_455
O4 Rb5 2.740(6) 2
O4 Rb4 3.308(7) 1_655
O4 Rb1 3.326(7) 3
O5 Rb1 2.929(5) 3_455
O5 Rb2 3.105(5) 7_455
O5 Rb2 3.170(5) 3_455
O6 Rb5 3.043(5) 7_455
O7 Rb1 2.905(6) 3
O7 Rb2 2.957(5) 7
O7 Rb5 3.217(6) 1_655
O8 Rb4 2.894(6) 1_655
O8 Rb3 2.921(5) 7
O8 Rb5 3.141(6) 1_655
O9 Rb2 2.803(6) 2
O10 Rb2 2.918(6) 5
O10 Rb3 3.375(6) 3_445
O11 Rb5 3.577(7) 7_455
O12 Rb3 2.937(5) 7_455
O12 Rb3 3.221(6) 3_445
